data_7250765
loop_
_publ_author_name
'Esrafili, Leili'
'Cheung, Ocean'
'Adriaensens, Peter'
'Derveaux, Elien'
'Glasby, Lawson T.'
'Moghadam, Peyman Z.'
'Vande Velde, Christophe M. L.'

_publ_section_title
;
 Unlocking porosity: structural tuning of urea-based MOFs via reaction
 parameter control
;
_journal_issue 34
_journal_name_full 'RSC Advances'
_journal_page_first 27531
_journal_page_last 27543
_journal_paper_doi 10.1039/D5RA02649K
_journal_volume 15
_journal_year 2025
_chemical_absolute_configuration unk
_chemical_formula_moiety 'C13 H10 N3 O3.25 Zn, 0.417[C1H2I2], 0.208[C1H2I2]'
_chemical_formula_sum 'C13.63 H11.25 I1.25 N3 O3.25 Zn'
_chemical_formula_weight 493.096
_chemical_name_systematic di-Zinc-4,4'-(carbonylbis(azanediyl))dibenzoate;1,3-di(pyridin-4-yl)urea;hemioxide
_space_group_crystal_system hexagonal
_space_group_IT_number 180
_space_group_name_Hall 'P 62 2 (0 0 4)'
_space_group_name_H-M_alt 'P 62 2 2'
_symmetry_Int_Tables_number 180
_audit_creation_date 2025-05-28
_audit_creation_method
;
Olex2 1.5-alpha
(compiled 2025.04.05 svn.rf049d14d for OlexSys, GUI svn.r7224)
;
_audit_update_record
;
2025-07-04 deposited with the CCDC.	2025-07-23 downloaded from the CCDC.
;
_cell_angle_alpha 90
_cell_angle_beta 90
_cell_angle_gamma 120
_cell_formula_units_Z 12
_cell_length_a 32.3158(11)
_cell_length_b 32.3158(11)
_cell_length_c 7.5571(5)
_cell_measurement_reflns_used 116957
_cell_measurement_temperature 100(2)
_cell_measurement_theta_max 72.4397
_cell_measurement_theta_min 3.1598
_cell_volume 6834.6(6)
_computing_cell_refinement 'CrysAlisPro 1.171.43.76a (Rigaku OD, 2023)'
_computing_data_collection 'CrysAlisPro 1.171.43.76a (Rigaku OD, 2023)'
_computing_data_reduction 'CrysAlisPro 1.171.43.76a (Rigaku OD, 2023)'
_computing_molecular_graphics 'Olex2 1.5-alpha (Dolomanov et al., 2009)'
_computing_publication_material 'Olex2 1.5-alpha (Dolomanov et al., 2009)'
_computing_structure_refinement 'olex2.refine 1.5-alpha (Bourhis et al., 2015)'
_diffrn_ambient_temperature 100.00
_diffrn_measured_fraction_theta_full 0.9979
_diffrn_measured_fraction_theta_max 0.9974
_diffrn_measurement_device_type 'Bruker D8 4-circle goniometer'
_diffrn_radiation_type 'Cu K\a'
_diffrn_radiation_wavelength 1.54178
_diffrn_reflns_av_R_equivalents 0.0394
_diffrn_reflns_av_unetI/netI 0.0129
_diffrn_reflns_Laue_measured_fraction_full 0.9979
_diffrn_reflns_Laue_measured_fraction_max 0.9974
_diffrn_reflns_limit_h_max 40
_diffrn_reflns_limit_h_min -40
_diffrn_reflns_limit_k_max 40
_diffrn_reflns_limit_k_min -40
_diffrn_reflns_limit_l_max 9
_diffrn_reflns_limit_l_min -9
_diffrn_reflns_number 92622
_diffrn_reflns_point_group_measured_fraction_full 0.9988
_diffrn_reflns_point_group_measured_fraction_max 0.9981
_diffrn_reflns_theta_full 67.6786
_diffrn_reflns_theta_max 74.60
_diffrn_reflns_theta_min 2.73
_exptl_absorpt_coefficient_mu 14.906
_exptl_absorpt_correction_T_max 0.7536
_exptl_absorpt_correction_T_min 0.4983
_exptl_absorpt_correction_type multi-scan
_exptl_absorpt_process_details 'SADABS 2016/2 (Bruker, 2016)'
_exptl_crystal_density_diffrn 1.438
_exptl_crystal_description needle
_exptl_crystal_F_000 2827.086
_exptl_crystal_recrystallization_method 'solvothermal synthesis, solvent exchange with diiodomethane'
_exptl_crystal_size_max 0.1
_exptl_crystal_size_mid 0.02
_exptl_crystal_size_min 0.02
_refine_diff_density_max 0.4465
_refine_diff_density_min -0.1752
_refine_diff_density_rms 0.0454
_refine_ls_abs_structure_details 'Hooft, R.W.W., Straver, L.H., Spek, A.L. (2010). J. Appl. Cryst., 43, 665-668.'
_refine_ls_abs_structure_Flack -0.031(5)
_refine_ls_d_res_high 0.7996
_refine_ls_d_res_low 16.1579
_refine_ls_goodness_of_fit_ref 1.0224
_refine_ls_hydrogen_treatment constr
_refine_ls_matrix_type full
_refine_ls_number_constraints 20
_refine_ls_number_parameters 187
_refine_ls_number_reflns 4704
_refine_ls_number_restraints 0
_refine_ls_restrained_S_all 1.0224
_refine_ls_R_factor_all 0.0287
_refine_ls_R_factor_gt 0.0280
_refine_ls_shift/su_max 0.0007
_refine_ls_shift/su_mean 0.0002
_refine_ls_structure_factor_coef Fsqd
_refine_ls_weighting_details 'w=1/[\s^2^(Fo^2^)+(0.0625P)^2^+0.2312P] where P=(Fo^2^+2Fc^2^)/3'
_refine_ls_weighting_scheme calc
_refine_ls_wR_factor_gt 0.0777
_refine_ls_wR_factor_ref 0.0786
_reflns_Friedel_coverage 0.999
_reflns_limit_h_max 35
_reflns_limit_h_min -34
_reflns_limit_k_max 20
_reflns_limit_k_min -19
_reflns_limit_l_max 9
_reflns_limit_l_min -9
_reflns_number_gt 4595
_reflns_number_total 4704
_reflns_threshold_expression I>=2u(I)
_cod_data_source_file d5ra02649k1.cif
_cod_data_source_block 2024S007_UA_3_EX_DIM_a_sqz
_cod_original_sg_symbol_Hall ' P 62 2 (0 0 4)'
_cod_original_formula_sum 'C13.63 H11.25 I1.25 N3 O3.25 Zn1'
_cod_database_code 7250765
_olex2_refinement_description
;
1. Twinned data refinement
 Scales: 0.987(6)
 0.013(6)
2. Fixed Uiso
 At 1.2 times of:
  All C(H) groups, All N(H) groups
3.a Aromatic/amide H refined with riding coordinates:
 N2(H2), N3(H3), C1(H1), C2(H2a), C3(H3a), C5(H5), C8(H8), C9(H9), C11(H11),
 C12(H12)
;
_platon_squeeze_special_details
;
A solvent mask was calculated and 924 electrons were 
found in a volume of 3441\%A^3^ in 2 voids per unit cell. 
This is consistent with the presence of 
1.667[C1H2I2], 0.833[C1H2I2] per Unit Cell 
which account for 855 electrons 
per unit cell.
;
_platon_squeeze_void_probe_radius 1.20
_olex2_submission_special_instructions 'No special instructions were received'

loop_
_space_group_symop_id
_space_group_symop_operation_xyz
1 x,y,z
2 x-y,x,z+1/3
3 y,-x+y,z+2/3
4 -y,x-y,z+2/3
5 -x+y,-x,z+1/3
6 x-y,-y,-z
7 -x,-x+y,-z+1/3
8 -x,-y,z
9 y,x,-z+2/3
10 -y,-x,-z+2/3
11 -x+y,y,-z
12 x,x-y,-z+1/3

loop_
_atom_site_label
_atom_site_type_symbol
_atom_site_fract_x
_atom_site_fract_y
_atom_site_fract_z
_atom_site_U_iso_or_equiv
_atom_site_adp_type
_atom_site_occupancy
_atom_site_site_symmetry_order
_atom_site_refinement_flags_posn
_atom_site_refinement_flags_adp
_atom_site_refinement_flags_occupancy
Zn1_1 Zn 0.488758(8) 0.449685(8) 0.50253(3) 0.05685(8) Uani 1.000000 1 . . .
O1_1 O 0.45117(5) 0.51956(5) 0.63382(16) 0.0702(3) Uani 1.000000 1 . . .
O2_1 O 0.50447(9) 0.25224(4) 0.16666666666666666 0.0798(5) Uani 1.000000 2 S T P
O3_1 O 0.43320(6) 0.44276(6) 0.62600(18) 0.0780(4) Uani 1.000000 1 . . .
O4_1 O 0.5 0.5 0.3333333333333333 0.0549(4) Uani 1.000000 4 S T P
O5_1 O 0.24375(6) 0.48749(13) 1.0 0.1154(10) Uani 1.000000 2 S T P
N1_1 N 0.47249(7) 0.38433(6) 0.4251(2) 0.0652(3) Uani 1.000000 1 . . .
N2_1 N 0.43291(8) 0.24870(7) 0.2260(3) 0.0799(5) Uani 1.000000 1 . . .
H2_1 H 0.40179(8) 0.22947(7) 0.2209(3) 0.0959(5) Uiso 1.000000 1 R . .
N3_1 N 0.24096(8) 0.41691(10) 0.9449(3) 0.0912(5) Uani 1.000000 1 . . .
H3_1 H 0.22250(8) 0.38570(10) 0.9521(3) 0.1095(7) Uiso 1.000000 1 R . .
C1_1 C 0.50598(8) 0.37204(7) 0.3904(3) 0.0692(4) Uani 1.000000 1 . . .
H1_1 H 0.53847(8) 0.39482(7) 0.4136(3) 0.0830(5) Uiso 1.000000 1 R . .
C2_1 C 0.42662(9) 0.35056(8) 0.3987(3) 0.0747(5) Uani 1.000000 1 . . .
H2a_1 H 0.40236(9) 0.35806(8) 0.4248(3) 0.0896(6) Uiso 1.000000 1 R . .
C3_1 C 0.41336(9) 0.30597(8) 0.3361(4) 0.0824(5) Uani 1.000000 1 . . .
H3a_1 H 0.38047(9) 0.28310(8) 0.3216(4) 0.0988(6) Uiso 1.000000 1 R . .
C4_1 C 0.44801(9) 0.29400(7) 0.2933(3) 0.0726(5) Uani 1.000000 1 . . .
C5_1 C 0.49549(7) 0.32830(7) 0.3232(3) 0.0705(4) Uani 1.000000 1 . . .
H5_1 H 0.52034(7) 0.32161(7) 0.2977(3) 0.0846(5) Uiso 1.000000 1 R . .
C6_1 C 0.42429(7) 0.47615(8) 0.6611(2) 0.0677(4) Uani 1.000000 1 . . .
C7_1 C 0.37706(8) 0.46105(9) 0.7416(2) 0.0715(5) Uani 1.000000 1 . . .
C8_1 C 0.34454(10) 0.41301(10) 0.7670(3) 0.0889(7) Uani 1.000000 1 . . .
H8_1 H 0.35282(10) 0.38953(10) 0.7369(3) 0.1067(8) Uiso 1.000000 1 R . .
C9_1 C 0.29986(10) 0.39944(11) 0.8365(4) 0.0968(7) Uani 1.000000 1 . . .
H9_1 H 0.27773(10) 0.36658(11) 0.8565(4) 0.1162(9) Uiso 1.000000 1 R . .
C10_1 C 0.28707(10) 0.43415(11) 0.8778(3) 0.0855(6) Uani 1.000000 1 . . .
C11_1 C 0.32048(8) 0.48196(9) 0.8558(3) 0.0781(5) Uani 1.000000 1 . . .
H11_1 H 0.31283(8) 0.50577(9) 0.8880(3) 0.0937(6) Uiso 1.000000 1 R . .
C12_1 C 0.36490(8) 0.49506(9) 0.7871(2) 0.0730(5) Uani 1.000000 1 . . .
H12_1 H 0.38750(8) 0.52795(9) 0.7707(2) 0.0876(6) Uiso 1.000000 1 R . .
C13_1 C 0.46028(12) 0.23014(6) 0.16666666666666666 0.0729(6) Uani 1.000000 2 S T P
C14_1 C 0.22209(8) 0.44418(15) 1.0 0.0834(8) Uani 1.000000 2 S T P

loop_
_atom_site_aniso_label
_atom_site_aniso_U_11
_atom_site_aniso_U_22
_atom_site_aniso_U_33
_atom_site_aniso_U_12
_atom_site_aniso_U_13
_atom_site_aniso_U_23
Zn1_1 0.07299(13) 0.06717(13) 0.05100(11) 0.05051(11) 0.00575(9) 0.00406(9)
O1_1 0.0811(7) 0.0876(9) 0.0629(6) 0.0579(7) 0.0043(5) -0.0069(6)
O2_1 0.0976(14) 0.0652(6) 0.0873(12) 0.0488(7) -0.000000 -0.0098(8)
O3_1 0.0959(9) 0.0968(9) 0.0735(7) 0.0722(8) 0.0269(7) 0.0232(7)
O4_1 0.0656(8) 0.0656(8) 0.0480(9) 0.0438(9) -0.000000 0.000000
O5_1 0.0773(8) 0.122(2) 0.162(3) 0.0611(11) 0.0316(14) 0.000000
N1_1 0.0819(9) 0.0666(8) 0.0635(7) 0.0494(7) 0.0112(7) 0.0076(6)
N2_1 0.0933(11) 0.0651(8) 0.0892(11) 0.0455(9) 0.0028(9) -0.0012(8)
N3_1 0.0809(11) 0.1176(15) 0.0929(12) 0.0629(12) 0.0151(10) 0.0048(11)
C1_1 0.0806(11) 0.0704(10) 0.0716(10) 0.0491(9) 0.0104(8) 0.0048(8)
C2_1 0.0818(11) 0.0754(11) 0.0837(12) 0.0520(10) 0.0096(9) 0.0057(9)
C3_1 0.0871(12) 0.0739(11) 0.0953(14) 0.0471(10) 0.0060(12) 0.0038(11)
C4_1 0.0962(13) 0.0651(9) 0.0704(10) 0.0507(10) 0.0062(9) 0.0050(8)
C5_1 0.0851(11) 0.0720(9) 0.0736(10) 0.0536(9) 0.0101(10) 0.0046(9)
C6_1 0.0844(11) 0.0989(13) 0.0466(7) 0.0660(10) 0.0042(7) 0.0037(9)
C7_1 0.0826(12) 0.1081(16) 0.0505(8) 0.0677(12) 0.0053(7) 0.0050(8)
C8_1 0.1029(16) 0.1038(17) 0.0903(14) 0.0744(15) 0.0265(12) 0.0200(13)
C9_1 0.0952(15) 0.1067(17) 0.1103(18) 0.0668(14) 0.0318(15) 0.0239(16)
C10_1 0.0907(14) 0.1273(19) 0.0700(11) 0.0782(15) 0.0065(10) 0.0023(11)
C11_1 0.0799(11) 0.1048(15) 0.0736(11) 0.0641(11) 0.0020(9) -0.0109(11)
C12_1 0.0809(11) 0.0952(13) 0.0622(9) 0.0584(11) 0.0003(8) -0.0088(9)
C13_1 0.101(2) 0.0672(8) 0.0622(12) 0.0503(10) -0.000000 0.0003(9)
C14_1 0.0718(9) 0.129(3) 0.0689(14) 0.0643(14) 0.0054(10) 0.000000

loop_
_atom_type_symbol
_atom_type_scat_dispersion_real
_atom_type_scat_dispersion_imag
_atom_type_scat_Cromer_Mann_a1
_atom_type_scat_Cromer_Mann_a2
_atom_type_scat_Cromer_Mann_a3
_atom_type_scat_Cromer_Mann_a4
_atom_type_scat_Cromer_Mann_b1
_atom_type_scat_Cromer_Mann_b2
_atom_type_scat_Cromer_Mann_b3
_atom_type_scat_Cromer_Mann_b4
_atom_type_scat_Cromer_Mann_c
_atom_type_scat_source
_atom_type_scat_dispersion_source
C 0.01788 0.00908 2.31000 1.02000 1.58860 0.86500 20.84390 10.20750 0.56870 51.65120 0.21560 'International Tables Volume C Table 6.1.1.4 (pp. 500-502)' 'Brennan, Cowan, Rev. Sci. Instrum., 1992, 63, 850'
H 0.00000 0.00000 0.49300 0.32291 0.14019 0.04081 10.51090 26.12570 3.14236 57.79970 0.00304 'International Tables Volume C Table 6.1.1.4 (pp. 500-502)' 'Brennan, Cowan, Rev. Sci. Instrum., 1992, 63, 850'
N 0.03110 0.01806 12.21260 3.13220 2.01250 1.16630 0.00570 9.89330 28.99750 0.58260 -11.52900 'International Tables Volume C Table 6.1.1.4 (pp. 500-502)' 'Brennan, Cowan, Rev. Sci. Instrum., 1992, 63, 850'
O 0.04960 0.03233 3.04850 2.28680 1.54630 0.86700 13.27710 5.70110 0.32390 32.90890 0.25080 'International Tables Volume C Table 6.1.1.4 (pp. 500-502)' 'Brennan, Cowan, Rev. Sci. Instrum., 1992, 63, 850'
Zn -1.54255 0.67970 14.07430 7.03180 5.16520 2.41000 3.26550 0.23330 10.31630 58.70970 1.30410 'International Tables Volume C Table 6.1.1.4 (pp. 500-502)' 'Brennan, Cowan, Rev. Sci. Instrum., 1992, 63, 850'

loop_
_geom_angle_atom_site_label_1
_geom_angle_atom_site_label_2
_geom_angle_atom_site_label_3
_geom_angle
_geom_angle_site_symmetry_1
_geom_angle_site_symmetry_3
_geom_angle_publ_flag
O3_1 Zn1_1 O1_1 116.29(7) . 8_665 ?
O4_1 Zn1_1 O1_1 100.66(4) 10_665 8_665 ?
O4_1 Zn1_1 O3_1 100.80(4) 10_665 . ?
N1_1 Zn1_1 O1_1 110.93(6) . 8_665 ?
N1_1 Zn1_1 O3_1 106.34(7) . . ?
N1_1 Zn1_1 O4_1 122.03(5) . 10_665 ?
C6_1 O1_1 Zn1_1 127.91(11) . 8_665 ?
C6_1 O3_1 Zn1_1 126.25(15) . . ?
Zn1_1 O4_1 Zn1_1 98.281(12) 8_665 . ?
Zn1_1 O4_1 Zn1_1 98.281(12) 9 10_665 ?
Zn1_1 O4_1 Zn1_1 111.958(11) 9 8_665 ?
Zn1_1 O4_1 Zn1_1 111.958(11) 10_665 . ?
Zn1_1 O4_1 Zn1_1 118.819(13) 10_665 8_665 ?
Zn1_1 O4_1 Zn1_1 118.819(13) 9 . ?
C1_1 N1_1 Zn1_1 122.87(15) . . ?
C2_1 N1_1 Zn1_1 120.21(12) . . ?
C2_1 N1_1 C1_1 116.88(18) . . ?
C4_1 N2_1 H2_1 115.87(13) . . ?
C13_1 N2_1 H2_1 115.87(15) 12 . ?
C13_1 N2_1 C4_1 128.3(2) 12 . ?
C10_1 N3_1 H3_1 117.10(17) . . ?
C14_1 N3_1 H3_1 117.10(18) . . ?
C14_1 N3_1 C10_1 125.8(3) . . ?
H1_1 C1_1 N1_1 118.27(13) . . ?
C5_1 C1_1 N1_1 123.5(2) . . ?
C5_1 C1_1 H1_1 118.27(12) . . ?
H2a_1 C2_1 N1_1 118.52(10) . . ?
C3_1 C2_1 N1_1 123.0(2) . . ?
C3_1 C2_1 H2a_1 118.52(14) . . ?
H3a_1 C3_1 C2_1 119.95(14) . . ?
C4_1 C3_1 C2_1 120.1(2) . . ?
C4_1 C3_1 H3a_1 119.95(14) . . ?
C3_1 C4_1 N2_1 118.1(2) . . ?
C5_1 C4_1 N2_1 124.50(19) . . ?
C5_1 C4_1 C3_1 117.43(19) . . ?
C4_1 C5_1 C1_1 119.08(17) . . ?
H5_1 C5_1 C1_1 120.46(12) . . ?
H5_1 C5_1 C4_1 120.46(10) . . ?
O3_1 C6_1 O1_1 126.42(18) . . ?
C7_1 C6_1 O1_1 117.61(17) . . ?
C7_1 C6_1 O3_1 116.0(2) . . ?
C8_1 C7_1 C6_1 120.37(19) . . ?
C12_1 C7_1 C6_1 119.7(2) . . ?
C12_1 C7_1 C8_1 119.9(2) . . ?
H8_1 C8_1 C7_1 120.20(12) . . ?
C9_1 C8_1 C7_1 119.6(2) . . ?
C9_1 C8_1 H8_1 120.20(17) . . ?
H9_1 C9_1 C8_1 119.83(17) . . ?
C10_1 C9_1 C8_1 120.3(3) . . ?
C10_1 C9_1 H9_1 119.83(17) . . ?
C9_1 C10_1 N3_1 116.1(3) . . ?
C11_1 C10_1 N3_1 124.7(2) . . ?
C11_1 C10_1 C9_1 119.1(2) . . ?
H11_1 C11_1 C10_1 120.02(11) . . ?
C12_1 C11_1 C10_1 120.0(2) . . ?
C12_1 C11_1 H11_1 120.02(14) . . ?
C11_1 C12_1 C7_1 121.0(2) . . ?
H12_1 C12_1 C7_1 119.48(15) . . ?
H12_1 C12_1 C11_1 119.48(14) . . ?
N2_1 C13_1 O2_1 124.02(15) 12 . ?
N2_1 C13_1 O2_1 124.02(15) . . ?
N2_1 C13_1 N2_1 112.0(3) . 12 ?
N3_1 C14_1 O5_1 124.03(18) 11_557 . ?
N3_1 C14_1 O5_1 124.03(18) . . ?
N3_1 C14_1 N3_1 111.9(4) 11_557 . ?

loop_
_geom_bond_atom_site_label_1
_geom_bond_atom_site_label_2
_geom_bond_distance
_geom_bond_site_symmetry_2
_geom_bond_publ_flag
Zn1_1 Zn1_1 2.9564(4) 8_665 ?
Zn1_1 O1_1 1.9524(14) 8_665 ?
Zn1_1 O3_1 1.9346(13) . ?
Zn1_1 O4_1 1.9545(2) 10_665 ?
Zn1_1 N1_1 1.9923(16) . ?
O1_1 C6_1 1.243(3) . ?
O2_1 C13_1 1.237(4) . ?
O3_1 C6_1 1.276(2) . ?
O5_1 C14_1 1.212(5) . ?
N1_1 C1_1 1.352(2) . ?
N1_1 C2_1 1.345(3) . ?
N2_1 H2_1 0.8800 . ?
N2_1 C4_1 1.387(3) . ?
N2_1 C13_1 1.369(3) 12 ?
N3_1 H3_1 0.8800 . ?
N3_1 C10_1 1.399(3) . ?
N3_1 C14_1 1.364(3) . ?
C1_1 H1_1 0.9500 . ?
C1_1 C5_1 1.375(3) . ?
C2_1 H2a_1 0.9500 . ?
C2_1 C3_1 1.366(3) . ?
C3_1 H3a_1 0.9500 . ?
C3_1 C4_1 1.393(3) . ?
C4_1 C5_1 1.390(3) . ?
C5_1 H5_1 0.9500 . ?
C6_1 C7_1 1.481(3) . ?
C7_1 C8_1 1.385(4) . ?
C7_1 C12_1 1.383(3) . ?
C8_1 H8_1 0.9500 . ?
C8_1 C9_1 1.385(3) . ?
C9_1 H9_1 0.9500 . ?
C9_1 C10_1 1.411(3) . ?
C10_1 C11_1 1.383(4) . ?
C11_1 H11_1 0.9500 . ?
C11_1 C12_1 1.379(3) . ?
C12_1 H12_1 0.9500 . ?

loop_
_geom_torsion_atom_site_label_1
_geom_torsion_atom_site_label_2
_geom_torsion_atom_site_label_3
_geom_torsion_atom_site_label_4
_geom_torsion
_geom_torsion_site_symmetry_1
_geom_torsion_site_symmetry_2
_geom_torsion_site_symmetry_3
_geom_torsion_site_symmetry_4
_geom_torsion_publ_flag
Zn1_1 O1_1 C6_1 O3_1 8.80(16) 8_665 . . . ?
Zn1_1 O1_1 C6_1 C7_1 -170.99(15) 8_665 . . . ?
Zn1_1 O3_1 C6_1 O1_1 -5.57(17) . . . . ?
Zn1_1 O3_1 C6_1 C7_1 174.23(15) . . . . ?
Zn1_1 N1_1 C1_1 C5_1 -174.57(15) . . . . ?
Zn1_1 N1_1 C2_1 C3_1 176.18(18) . . . . ?
O1_1 C6_1 C7_1 C8_1 176.7(2) . . . . ?
O1_1 C6_1 C7_1 C12_1 -1.5(2) . . . . ?
O2_1 C13_1 N2_1 C4_1 0.80(10) . . 12 12 ?
O2_1 C13_1 N2_1 C4_1 0.80(10) . . . . ?
O3_1 C6_1 C7_1 C8_1 -3.1(2) . . . . ?
O3_1 C6_1 C7_1 C12_1 178.71(17) . . . . ?
O5_1 C14_1 N3_1 C10_1 -1.24(12) . . . . ?
O5_1 C14_1 N3_1 C10_1 -1.24(12) . . 11_557 11_557 ?
N1_1 C1_1 C5_1 C4_1 -1.9(2) . . . . ?
N1_1 C2_1 C3_1 C4_1 -1.2(3) . . . . ?
N2_1 C4_1 C3_1 C2_1 -178.4(2) . . . . ?
N2_1 C4_1 C5_1 C1_1 179.9(2) . . . . ?
N2_1 C13_1 N2_1 C4_1 -179.20(10) 12 . . . ?
N3_1 C10_1 C9_1 C8_1 179.1(2) . . . . ?
N3_1 C10_1 C11_1 C12_1 -179.5(2) . . . . ?
N3_1 C14_1 N3_1 C10_1 178.76(12) . . 11_557 11_557 ?
C1_1 N1_1 C2_1 C3_1 -1.5(2) . . . . ?
C1_1 C5_1 C4_1 C3_1 -0.9(2) . . . . ?
C2_1 N1_1 C1_1 C5_1 3.0(2) . . . . ?
C2_1 C3_1 C4_1 C5_1 2.3(3) . . . . ?
C3_1 C4_1 N2_1 C13_1 176.21(17) . . . . ?
C5_1 C4_1 N2_1 C13_1 -4.6(2) . . . . ?
C6_1 C7_1 C8_1 C9_1 -177.6(2) . . . . ?
C6_1 C7_1 C12_1 C11_1 177.42(19) . . . . ?
C7_1 C8_1 C9_1 C10_1 1.4(3) . . . . ?
C7_1 C12_1 C11_1 C10_1 -0.9(2) . . . . ?
C8_1 C7_1 C12_1 C11_1 -0.8(3) . . . . ?
C8_1 C9_1 C10_1 C11_1 -3.0(4) . . . . ?
C9_1 C8_1 C7_1 C12_1 0.5(3) . . . . ?
C9_1 C10_1 N3_1 C14_1 177.1(2) . . . . ?
C9_1 C10_1 C11_1 C12_1 2.8(3) . . . . ?
C10_1 N3_1 C14_1 N3_1 178.76(13) . . . 11_557 ?
C11_1 C10_1 N3_1 C14_1 -0.7(3) . . . . ?

loop_
_platon_squeeze_void_nr
_platon_squeeze_void_average_x
_platon_squeeze_void_average_y
_platon_squeeze_void_average_z
_platon_squeeze_void_volume
_platon_squeeze_void_count_electrons
_platon_squeeze_void_content
1 0.000 0.000 -0.018 2631 612 '5 C1H2I2'
2 0.333 0.667 -0.005 405 156 '1.25 C1H2I2'
3 0.667 0.333 0.332 405 156 '1.25 C1H2I2'

loop_
_twin_individual_id
_twin_individual_mass_fraction_refined
1 0.987(6)
2 0.013(6)
